data_7031858
loop_
_publ_author_name
'Barros, Wdeson P.'
'da Silva, Beatriz C.'
'Reis, Nat\'alia V'
'Pereira, Cynthia L. M.'
'Doriguetto, Ant\^onio C'
'Cano, Joan'
'Pirota, Kleber R.'
'Pedroso, Emerson F.'
'Julve, Miguel'
'Stumpf, Humberto O.'

_publ_section_title
;
 Discrete trinuclear copper(ii) compounds as building blocks: the
 influence of the peripheral substituents on the magnetic coupling in
 oxamato-bridged complexes.
;
_journal_issue 39
_journal_name_full 'Dalton transactions (Cambridge, England : 2003)'
_journal_page_first 14586
_journal_page_last 14595
_journal_paper_doi 10.1039/c4dt01180e
_journal_volume 43
_journal_year 2014
_chemical_compound_source 'Synthetic Product'
_chemical_formula_sum 'C30 H50 Cl2 Cu1.5 N3 O8 S2'
_chemical_formula_weight 811.06
_chemical_name_common (nBu4N)2[Cu{Cu(Cl2opba)}2](dmso)4
_space_group_crystal_system triclinic
_space_group_IT_number 2
_space_group_name_Hall '-P 1'
_space_group_name_H-M_alt 'P -1'
_symmetry_space_group_name_Hall '-P 1'
_symmetry_space_group_name_H-M 'P -1'
_atom_sites_solution_hydrogens geom
_atom_sites_solution_primary direct
_atom_sites_solution_secondary difmap
_audit_creation_date 2014-02-25T10:54:46-00:00
_audit_creation_method 'WinGX routine CIF_UPDATE'
_cell_angle_alpha 87.975(2)
_cell_angle_beta 76.087(2)
_cell_angle_gamma 69.626(1)
_cell_formula_units_Z 2
_cell_length_a 10.0700(2)
_cell_length_b 12.8470(3)
_cell_length_c 15.5580(4)
_cell_measurement_reflns_used 29232
_cell_measurement_temperature 120(2)
_cell_measurement_theta_max 27.485
_cell_measurement_theta_min 2.91
_cell_volume 1828.87(8)
_computing_cell_refinement 'HKL Scalepack (Otwinowski & Minor 1997)'
_computing_data_collection 'Collect (Nonius, 1998)'
_computing_data_reduction 'HKL Denzo and Scalepack (Otwinowski & Minor 1997)'
_computing_molecular_graphics 'Ortep-3 for Windows (Farrugia, 1997); Mercury (Bruno et al. 2002)'
_computing_publication_material 'WinGX publication routines (Farrugia, 1999); enCIFer (Allen et al., 2004)'
_computing_structure_refinement 'SHELXL-2013 (Sheldrick, 2013)'
_computing_structure_solution 'SIR97 (Altomare et al., 1999)'
_diffrn_ambient_temperature 120(2)
_diffrn_detector_area_resol_mean 9
_diffrn_measured_fraction_theta_full 0.997
_diffrn_measured_fraction_theta_max 0.997
_diffrn_measurement_device '95mm CCD camera on \k-goniostat'
_diffrn_measurement_device_type KappaCCD
_diffrn_measurement_method CCD
_diffrn_orient_matrix_type 'by Nonius Collect from scalepack cell'
_diffrn_orient_matrix_UB_11 0.0717569
_diffrn_orient_matrix_UB_12 -0.045304
_diffrn_orient_matrix_UB_13 -0.0532216
_diffrn_orient_matrix_UB_21 -0.0233436
_diffrn_orient_matrix_UB_22 -0.0671046
_diffrn_orient_matrix_UB_23 0.0223532
_diffrn_orient_matrix_UB_31 -0.0789667
_diffrn_orient_matrix_UB_32 0.0189387
_diffrn_orient_matrix_UB_33 -0.0326347
_diffrn_radiation_monochromator 'horizonally mounted graphite crystal'
_diffrn_radiation_type MoK\a
_diffrn_radiation_wavelength 0.71073
_diffrn_reflns_av_R_equivalents 0.0453
_diffrn_reflns_Laue_measured_fraction_full 0.997
_diffrn_reflns_Laue_measured_fraction_max 0.997
_diffrn_reflns_limit_h_max 12
_diffrn_reflns_limit_h_min -13
_diffrn_reflns_limit_k_max 16
_diffrn_reflns_limit_k_min -16
_diffrn_reflns_limit_l_max 20
_diffrn_reflns_limit_l_min -20
_diffrn_reflns_number 36149
_diffrn_reflns_point_group_measured_fraction_full 0.997
_diffrn_reflns_point_group_measured_fraction_max 0.997
_diffrn_reflns_theta_full 25.242
_diffrn_reflns_theta_max 27.531
_diffrn_reflns_theta_min 3.053
_exptl_absorpt_coefficient_mu 1.19
_exptl_absorpt_correction_type none
_exptl_crystal_colour green
_exptl_crystal_density_diffrn 1.473
_exptl_crystal_density_method 'not measured'
_exptl_crystal_description prism
_exptl_crystal_F_000 849
_exptl_crystal_size_max 0.4
_exptl_crystal_size_mid 0.3
_exptl_crystal_size_min 0.2
_refine_diff_density_max 1.17
_refine_diff_density_min -0.726
_refine_diff_density_rms 0.084
_refine_ls_extinction_coef 0.0026(10)
_refine_ls_extinction_expression Fc^*^=kFc[1+0.001xFc^2^\l^3^/sin(2\q)]^-1/4^
_refine_ls_extinction_method SHELXL
_refine_ls_goodness_of_fit_ref 1.038
_refine_ls_hydrogen_treatment constr
_refine_ls_matrix_type full
_refine_ls_number_parameters 422
_refine_ls_number_reflns 8412
_refine_ls_number_restraints 0
_refine_ls_restrained_S_all 1.038
_refine_ls_R_factor_all 0.0544
_refine_ls_R_factor_gt 0.041
_refine_ls_shift/su_max 0.001
_refine_ls_shift/su_mean 0
_refine_ls_structure_factor_coef Fsqd
_refine_ls_weighting_details 'w=1/[\s^2^(Fo^2^)+(0.0680P)^2^+0.7432P] where P=(Fo^2^+2Fc^2^)/3'
_refine_ls_weighting_scheme calc
_refine_ls_wR_factor_gt 0.1059
_refine_ls_wR_factor_ref 0.1146
_reflns_number_gt 6812
_reflns_number_total 8412
_reflns_threshold_expression 'I > 2\s(I)'
_cod_data_source_file c4dt01180e2.cif
_cod_data_source_block cynthia
_cod_depositor_comments 'Adding full bibliography for 7031857--7031858.cif.'
_cod_original_formula_sum 'C30 H50 Cl2 Cu1.50 N3 O8 S2'
_cod_database_code 7031858

loop_
_space_group_symop_operation_xyz
'x, y, z'
'-x, -y, -z'

loop_
_atom_site_label
_atom_site_type_symbol
_atom_site_fract_x
_atom_site_fract_y
_atom_site_fract_z
_atom_site_U_iso_or_equiv
_atom_site_adp_type
_atom_site_occupancy
_atom_site_calc_flag
C1 C 0.4355(3) 0.8302(2) 0.37114(16) 0.0278(5) Uani 1 d
C2 C 0.5757(3) 0.72326(19) 0.35592(15) 0.0238(5) Uani 1 d
C3 C 0.8264(2) 0.66728(19) 0.26477(15) 0.0224(4) Uani 1 d
C4 C 0.9137(2) 0.70916(18) 0.19726(15) 0.0220(4) Uani 1 d
C5 C 1.0577(2) 0.64294(18) 0.15710(15) 0.0227(4) Uani 1 d
H5 H 1.1157 0.6703 0.111 0.027 Uiso 1 calc
C6 C 1.1144(2) 0.53660(19) 0.18585(16) 0.0244(5) Uani 1 d
C7 C 1.0295(3) 0.49591(19) 0.25313(16) 0.0250(5) Uani 1 d
C8 C 0.8865(3) 0.56073(19) 0.29302(16) 0.0253(5) Uani 1 d
H8 H 0.8298 0.5326 0.3393 0.03 Uiso 1 calc
C9 C 0.7731(2) 1.00276(19) 0.13218(15) 0.0230(5) Uani 1 d
C10 C 0.8886(2) 0.88459(19) 0.12422(15) 0.0223(4) Uani 1 d
C11 C 0.3863(3) 0.7840(3) 0.03368(19) 0.0410(6) Uani 1 d
H11A H 0.4039 0.8376 -0.0099 0.062 Uiso 1 calc
H11B H 0.2886 0.7815 0.0386 0.062 Uiso 1 calc
H11C H 0.4596 0.7101 0.0145 0.062 Uiso 1 calc
C12 C 0.3765(4) 0.7073(3) 0.1964(2) 0.0471(7) Uani 1 d
H12A H 0.3884 0.7117 0.2567 0.071 Uiso 1 calc
H12B H 0.4502 0.6392 0.1649 0.071 Uiso 1 calc
H12C H 0.2787 0.7063 0.1991 0.071 Uiso 1 calc
C13 C 1.1603(3) 1.2491(2) 0.04552(18) 0.0348(6) Uani 1 d
H13A H 1.0773 1.2716 0.018 0.052 Uiso 1 calc
H13B H 1.2514 1.2186 -0.0004 0.052 Uiso 1 calc
H13C H 1.1612 1.3139 0.0765 0.052 Uiso 1 calc
C14 C 1.3158(3) 1.1138(2) 0.1511(2) 0.0431(7) Uani 1 d
H14A H 1.3208 1.0631 0.1998 0.065 Uiso 1 calc
H14B H 1.3251 1.1826 0.1697 0.065 Uiso 1 calc
H14C H 1.3953 1.0784 0.0993 0.065 Uiso 1 calc
C15 C 0.8139(3) 0.4964(2) 0.08372(17) 0.0352(6) Uani 1 d
H15A H 0.8406 0.4968 0.0189 0.053 Uiso 1 calc
H15B H 0.9025 0.4735 0.1059 0.053 Uiso 1 calc
H15C H 0.7503 0.5713 0.1084 0.053 Uiso 1 calc
C16 C 0.7332(3) 0.4150(2) 0.11171(16) 0.0302(5) Uani 1 d
H16A H 0.7926 0.3417 0.0806 0.036 Uiso 1 calc
H16B H 0.6395 0.4421 0.0938 0.036 Uiso 1 calc
C17 C 0.7028(3) 0.4014(2) 0.21202(15) 0.0262(5) Uani 1 d
H17A H 0.7961 0.3664 0.2295 0.031 Uiso 1 calc
H17B H 0.6517 0.4753 0.2437 0.031 Uiso 1 calc
C18 C 0.6089(2) 0.32945(19) 0.23737(15) 0.0236(5) Uani 1 d
H18A H 0.517 0.3657 0.2185 0.028 Uiso 1 calc
H18B H 0.6606 0.2572 0.2032 0.028 Uiso 1 calc
C19 C 0.4767(2) 0.23437(19) 0.34144(15) 0.0243(5) Uani 1 d
H19A H 0.3927 0.2737 0.3158 0.029 Uiso 1 calc
H19B H 0.5354 0.1649 0.3046 0.029 Uiso 1 calc
C20 C 0.4183(3) 0.2036(2) 0.43430(16) 0.0288(5) Uani 1 d
H20A H 0.3727 0.2713 0.4745 0.035 Uiso 1 calc
H20B H 0.4998 0.1516 0.4566 0.035 Uiso 1 calc
C21 C 0.3060(3) 0.1495(2) 0.43413(18) 0.0342(6) Uani 1 d
H21A H 0.2208 0.2043 0.4169 0.041 Uiso 1 calc
H21B H 0.3492 0.0866 0.3892 0.041 Uiso 1 calc
C22 C 0.2545(3) 0.1072(2) 0.52362(19) 0.0415(7) Uani 1 d
H22A H 0.1874 0.0689 0.5191 0.062 Uiso 1 calc
H22B H 0.204 0.17 0.5674 0.062 Uiso 1 calc
H22C H 0.3388 0.0553 0.5422 0.062 Uiso 1 calc
C23 C 1.0417(3) -0.0238(2) 0.3156(2) 0.0402(6) Uani 1 d
H23A H 1.1282 -0.05 0.3398 0.06 Uiso 1 calc
H23B H 1.0719 -0.0188 0.2513 0.06 Uiso 1 calc
H23C H 0.9891 -0.0761 0.3284 0.06 Uiso 1 calc
C24 C 0.9418(3) 0.0908(2) 0.35805(18) 0.0324(5) Uani 1 d
H24A H 0.9114 0.0854 0.423 0.039 Uiso 1 calc
H24B H 0.9965 0.1428 0.347 0.039 Uiso 1 calc
C25 C 0.8063(3) 0.1368(2) 0.32128(16) 0.0273(5) Uani 1 d
H25A H 0.8358 0.1465 0.2569 0.033 Uiso 1 calc
H25B H 0.7537 0.0835 0.3297 0.033 Uiso 1 calc
C26 C 0.7059(2) 0.24796(19) 0.36844(15) 0.0244(5) Uani 1 d
H26A H 0.7627 0.2981 0.3633 0.029 Uiso 1 calc
H26B H 0.6746 0.236 0.4322 0.029 Uiso 1 calc
C27 C 0.4870(2) 0.41402(18) 0.39193(15) 0.0235(5) Uani 1 d
H27A H 0.4746 0.3954 0.455 0.028 Uiso 1 calc
H27B H 0.5479 0.4615 0.3811 0.028 Uiso 1 calc
C28 C 0.3381(3) 0.4813(2) 0.37721(17) 0.0294(5) Uani 1 d
H28A H 0.2783 0.4333 0.3823 0.035 Uiso 1 calc
H28B H 0.3493 0.5094 0.3168 0.035 Uiso 1 calc
C29 C 0.2611(3) 0.5791(2) 0.44577(17) 0.0306(5) Uani 1 d
H29A H 0.2524 0.5504 0.506 0.037 Uiso 1 calc
H29B H 0.3213 0.6268 0.44 0.037 Uiso 1 calc
C30 C 0.1095(3) 0.6491(3) 0.4351(2) 0.0454(7) Uani 1 d
H30A H 0.0632 0.7087 0.4819 0.068 Uiso 1 calc
H30B H 0.0499 0.6021 0.4397 0.068 Uiso 1 calc
H30C H 0.1179 0.6817 0.377 0.068 Uiso 1 calc
O1 O 0.57729(19) 0.63761(14) 0.39507(11) 0.0295(4) Uani 1 d
O2 O 0.32864(19) 0.83234(16) 0.42784(11) 0.0328(4) Uani 1 d
O3 O 0.44436(18) 0.91022(14) 0.31923(11) 0.0295(4) Uani 1 d
O4 O 0.64781(18) 1.01977(13) 0.18219(11) 0.0257(3) Uani 1 d
O5 O 1.01151(17) 0.86683(13) 0.07052(11) 0.0248(3) Uani 1 d
O6 O 0.81603(18) 1.07433(13) 0.09009(11) 0.0256(3) Uani 1 d
O7 O 0.55594(19) 0.81480(17) 0.12637(12) 0.0358(4) Uani 1 d
O8 O 1.1595(2) 1.04520(15) 0.06923(13) 0.0353(4) Uani 1 d
N1 N 0.6848(2) 0.74076(17) 0.29680(13) 0.0261(4) Uani 1 d
N2 N 0.8408(2) 0.81844(16) 0.17776(13) 0.0237(4) Uani 1 d
N3 N 0.5699(2) 0.30656(16) 0.33459(12) 0.0226(4) Uani 1 d
Cl1 Cl 1.29344(6) 0.45575(5) 0.13533(4) 0.02869(14) Uani 1 d
Cl2 Cl 1.09659(7) 0.36271(5) 0.28900(4) 0.03096(14) Uani 1 d
Cu1 Cu 0.63502(3) 0.87691(2) 0.23799(2) 0.02407(10) Uani 1 d
Cu2 Cu 1 1 0 0.02354(11) Uani 1 d
S1 S 0.39882(7) 0.82535(5) 0.13904(4) 0.03099(15) Uani 1 d
S2 S 1.14381(7) 1.14562(5) 0.12303(4) 0.02896(14) Uani 1 d

loop_
_atom_site_aniso_label
_atom_site_aniso_U_11
_atom_site_aniso_U_22
_atom_site_aniso_U_33
_atom_site_aniso_U_23
_atom_site_aniso_U_13
_atom_site_aniso_U_12
C1 0.0275(12) 0.0306(13) 0.0246(12) -0.0008(9) -0.0075(9) -0.0082(10)
C2 0.0267(12) 0.0250(11) 0.0217(11) 0.0028(9) -0.0072(9) -0.0108(9)
C3 0.0234(11) 0.0234(11) 0.0227(11) 0.0046(8) -0.0083(9) -0.0096(9)
C4 0.0230(11) 0.0196(10) 0.0252(11) 0.0047(8) -0.0093(9) -0.0077(9)
C5 0.0248(11) 0.0221(11) 0.0246(11) 0.0041(9) -0.0099(9) -0.0103(9)
C6 0.0229(11) 0.0226(11) 0.0285(12) -0.0002(9) -0.0100(9) -0.0063(9)
C7 0.0288(12) 0.0207(11) 0.0287(12) 0.0045(9) -0.0141(9) -0.0083(9)
C8 0.0283(12) 0.0249(11) 0.0253(11) 0.0063(9) -0.0093(9) -0.0112(9)
C9 0.0263(12) 0.0223(11) 0.0224(11) 0.0016(8) -0.0088(9) -0.0092(9)
C10 0.0243(11) 0.0224(11) 0.0239(11) 0.0028(8) -0.0102(9) -0.0098(9)
C11 0.0350(15) 0.0563(18) 0.0367(15) 0.0059(13) -0.0151(12) -0.0181(13)
C12 0.058(2) 0.0557(19) 0.0450(17) 0.0129(14) -0.0220(15) -0.0365(16)
C13 0.0437(15) 0.0304(13) 0.0349(14) 0.0040(11) -0.0112(11) -0.0178(12)
C14 0.0384(15) 0.0338(14) 0.0627(19) -0.0055(13) -0.0263(14) -0.0093(12)
C15 0.0424(15) 0.0454(16) 0.0240(12) 0.0071(11) -0.0090(11) -0.0229(13)
C16 0.0329(13) 0.0365(14) 0.0241(12) 0.0039(10) -0.0075(10) -0.0156(11)
C17 0.0293(12) 0.0293(12) 0.0232(11) 0.0041(9) -0.0082(9) -0.0132(10)
C18 0.0236(11) 0.0260(11) 0.0207(11) 0.0017(9) -0.0073(8) -0.0068(9)
C19 0.0223(11) 0.0217(11) 0.0298(12) 0.0008(9) -0.0072(9) -0.0084(9)
C20 0.0290(12) 0.0291(12) 0.0301(13) 0.0040(10) -0.0083(10) -0.0120(10)
C21 0.0400(15) 0.0315(13) 0.0357(14) 0.0002(11) -0.0062(11) -0.0200(12)
C22 0.0464(17) 0.0381(15) 0.0434(16) 0.0093(12) -0.0038(13) -0.0243(13)
C23 0.0274(13) 0.0398(15) 0.0438(16) 0.0110(12) -0.0062(11) -0.0026(11)
C24 0.0267(12) 0.0343(14) 0.0358(14) 0.0105(11) -0.0120(10) -0.0082(10)
C25 0.0234(11) 0.0275(12) 0.0305(12) 0.0043(9) -0.0090(9) -0.0068(9)
C26 0.0235(11) 0.0266(11) 0.0246(11) 0.0050(9) -0.0092(9) -0.0086(9)
C27 0.0268(11) 0.0206(11) 0.0232(11) -0.0006(8) -0.0056(9) -0.0085(9)
C28 0.0296(13) 0.0267(12) 0.0294(12) -0.0026(10) -0.0095(10) -0.0049(10)
C29 0.0277(12) 0.0300(13) 0.0312(13) -0.0036(10) -0.0049(10) -0.0074(10)
C30 0.0320(15) 0.0405(16) 0.0538(18) -0.0103(14) -0.0096(13) 0.0003(12)
O1 0.0336(9) 0.0283(9) 0.0273(9) 0.0065(7) -0.0043(7) -0.0142(7)
O2 0.0282(9) 0.0380(10) 0.0276(9) 0.0047(7) -0.0030(7) -0.0089(8)
O3 0.0267(9) 0.0260(9) 0.0292(9) 0.0047(7) -0.0013(7) -0.0054(7)
O4 0.0255(8) 0.0227(8) 0.0276(8) 0.0035(6) -0.0052(7) -0.0078(7)
O5 0.0243(8) 0.0231(8) 0.0273(8) 0.0059(6) -0.0062(6) -0.0092(7)
O6 0.0298(9) 0.0204(8) 0.0272(8) 0.0059(6) -0.0075(7) -0.0097(7)
O7 0.0274(9) 0.0477(11) 0.0347(10) -0.0034(8) -0.0058(7) -0.0166(8)
O8 0.0411(11) 0.0266(9) 0.0449(11) 0.0024(8) -0.0201(9) -0.0135(8)
N1 0.0236(10) 0.0252(10) 0.0275(10) 0.0034(8) -0.0055(8) -0.0069(8)
N2 0.0232(10) 0.0213(9) 0.0277(10) 0.0046(8) -0.0089(8) -0.0076(8)
N3 0.0238(10) 0.0221(9) 0.0221(9) 0.0023(7) -0.0073(7) -0.0073(8)
Cl1 0.0235(3) 0.0264(3) 0.0339(3) 0.0018(2) -0.0092(2) -0.0045(2)
Cl2 0.0328(3) 0.0219(3) 0.0385(3) 0.0090(2) -0.0136(2) -0.0075(2)
Cu1 0.02246(16) 0.02104(15) 0.02632(16) 0.00465(11) -0.00413(11) -0.00620(11)
Cu2 0.0257(2) 0.0196(2) 0.0261(2) 0.00663(15) -0.00631(16) -0.00936(16)
S1 0.0266(3) 0.0303(3) 0.0352(3) 0.0006(3) -0.0077(2) -0.0087(2)
S2 0.0295(3) 0.0281(3) 0.0313(3) 0.0020(2) -0.0094(2) -0.0112(2)

loop_
_atom_type_symbol
_atom_type_description
_atom_type_scat_dispersion_real
_atom_type_scat_dispersion_imag
_atom_type_scat_source
C C 0.0033 0.0016 'International Tables Vol C Tables 4.2.6.8 and 6.1.1.4'
H H 0 0 'International Tables Vol C Tables 4.2.6.8 and 6.1.1.4'
O O 0.0106 0.006 'International Tables Vol C Tables 4.2.6.8 and 6.1.1.4'
N N 0.0061 0.0033 'International Tables Vol C Tables 4.2.6.8 and 6.1.1.4'
Cl Cl 0.1484 0.1585 'International Tables Vol C Tables 4.2.6.8 and 6.1.1.4'
Cu Cu 0.3201 1.2651 'International Tables Vol C Tables 4.2.6.8 and 6.1.1.4'
S S 0.1246 0.1234 'International Tables Vol C Tables 4.2.6.8 and 6.1.1.4'

loop_
_exptl_crystal_face_index_h
_exptl_crystal_face_index_k
_exptl_crystal_face_index_l
_exptl_crystal_face_perp_dist
-1 -1 -1 0.083
0 -1 0 0.105
0 1 0 0.131
1 0 1 0.086
0 0 -1 0.117
0 0 1 0.202
-1 0 -1 0.1
1 1 0 0.124
-1 -1 0 0.184

loop_
_geom_angle_atom_site_label_1
_geom_angle_atom_site_label_2
_geom_angle_atom_site_label_3
_geom_angle
_geom_angle_site_symmetry_1
_geom_angle_site_symmetry_3
O2 C1 O3 125.2(2) . .
O2 C1 C2 119.1(2) . .
O3 C1 C2 115.7(2) . .
O1 C2 N1 127.9(2) . .
O1 C2 C1 122.1(2) . .
N1 C2 C1 110.0(2) . .
N1 C3 C8 126.3(2) . .
N1 C3 C4 114.2(2) . .
C8 C3 C4 119.5(2) . .
N2 C4 C5 126.3(2) . .
N2 C4 C3 113.3(2) . .
C5 C4 C3 120.5(2) . .
C6 C5 C4 118.9(2) . .
C6 C5 H5 120.6 . .
C4 C5 H5 120.6 . .
C5 C6 C7 120.8(2) . .
C5 C6 Cl1 118.19(18) . .
C7 C6 Cl1 121.04(18) . .
C8 C7 C6 120.8(2) . .
C8 C7 Cl2 117.52(19) . .
C6 C7 Cl2 121.70(18) . .
C7 C8 C3 119.6(2) . .
C7 C8 H8 120.2 . .
C3 C8 H8 120.2 . .
O6 C9 O4 125.9(2) . .
O6 C9 C10 115.6(2) . .
O4 C9 C10 118.4(2) . .
O5 C10 N2 130.3(2) . .
O5 C10 C9 118.0(2) . .
N2 C10 C9 111.7(2) . .
S1 C11 H11A 109.5 . .
S1 C11 H11B 109.5 . .
H11A C11 H11B 109.5 . .
S1 C11 H11C 109.5 . .
H11A C11 H11C 109.5 . .
H11B C11 H11C 109.5 . .
S1 C12 H12A 109.5 . .
S1 C12 H12B 109.5 . .
H12A C12 H12B 109.5 . .
S1 C12 H12C 109.5 . .
H12A C12 H12C 109.5 . .
H12B C12 H12C 109.5 . .
S2 C13 H13A 109.5 . .
S2 C13 H13B 109.5 . .
H13A C13 H13B 109.5 . .
S2 C13 H13C 109.5 . .
H13A C13 H13C 109.5 . .
H13B C13 H13C 109.5 . .
S2 C14 H14A 109.5 . .
S2 C14 H14B 109.5 . .
H14A C14 H14B 109.5 . .
S2 C14 H14C 109.5 . .
H14A C14 H14C 109.5 . .
H14B C14 H14C 109.5 . .
C16 C15 H15A 109.5 . .
C16 C15 H15B 109.5 . .
H15A C15 H15B 109.5 . .
C16 C15 H15C 109.5 . .
H15A C15 H15C 109.5 . .
H15B C15 H15C 109.5 . .
C15 C16 C17 112.0(2) . .
C15 C16 H16A 109.2 . .
C17 C16 H16A 109.2 . .
C15 C16 H16B 109.2 . .
C17 C16 H16B 109.2 . .
H16A C16 H16B 107.9 . .
C18 C17 C16 109.73(19) . .
C18 C17 H17A 109.7 . .
C16 C17 H17A 109.7 . .
C18 C17 H17B 109.7 . .
C16 C17 H17B 109.7 . .
H17A C17 H17B 108.2 . .
N3 C18 C17 116.57(18) . .
N3 C18 H18A 108.2 . .
C17 C18 H18A 108.2 . .
N3 C18 H18B 108.2 . .
C17 C18 H18B 108.2 . .
H18A C18 H18B 107.3 . .
C20 C19 N3 115.78(18) . .
C20 C19 H19A 108.3 . .
N3 C19 H19A 108.3 . .
C20 C19 H19B 108.3 . .
N3 C19 H19B 108.3 . .
H19A C19 H19B 107.4 . .
C19 C20 C21 110.5(2) . .
C19 C20 H20A 109.6 . .
C21 C20 H20A 109.6 . .
C19 C20 H20B 109.6 . .
C21 C20 H20B 109.6 . .
H20A C20 H20B 108.1 . .
C22 C21 C20 112.7(2) . .
C22 C21 H21A 109.1 . .
C20 C21 H21A 109.1 . .
C22 C21 H21B 109.1 . .
C20 C21 H21B 109.1 . .
H21A C21 H21B 107.8 . .
C21 C22 H22A 109.5 . .
C21 C22 H22B 109.5 . .
H22A C22 H22B 109.5 . .
C21 C22 H22C 109.5 . .
H22A C22 H22C 109.5 . .
H22B C22 H22C 109.5 . .
C24 C23 H23A 109.5 . .
C24 C23 H23B 109.5 . .
H23A C23 H23B 109.5 . .
C24 C23 H23C 109.5 . .
H23A C23 H23C 109.5 . .
H23B C23 H23C 109.5 . .
C25 C24 C23 111.7(2) . .
C25 C24 H24A 109.3 . .
C23 C24 H24A 109.3 . .
C25 C24 H24B 109.3 . .
C23 C24 H24B 109.3 . .
H24A C24 H24B 107.9 . .
C26 C25 C24 110.2(2) . .
C26 C25 H25A 109.6 . .
C24 C25 H25A 109.6 . .
C26 C25 H25B 109.6 . .
C24 C25 H25B 109.6 . .
H25A C25 H25B 108.1 . .
C25 C26 N3 115.78(18) . .
C25 C26 H26A 108.3 . .
N3 C26 H26A 108.3 . .
C25 C26 H26B 108.3 . .
N3 C26 H26B 108.3 . .
H26A C26 H26B 107.4 . .
C28 C27 N3 115.87(18) . .
C28 C27 H27A 108.3 . .
N3 C27 H27A 108.3 . .
C28 C27 H27B 108.3 . .
N3 C27 H27B 108.3 . .
H27A C27 H27B 107.4 . .
C27 C28 C29 110.09(19) . .
C27 C28 H28A 109.6 . .
C29 C28 H28A 109.6 . .
C27 C28 H28B 109.6 . .
C29 C28 H28B 109.6 . .
H28A C28 H28B 108.2 . .
C30 C29 C28 112.6(2) . .
C30 C29 H29A 109.1 . .
C28 C29 H29A 109.1 . .
C30 C29 H29B 109.1 . .
C28 C29 H29B 109.1 . .
H29A C29 H29B 107.8 . .
C29 C30 H30A 109.5 . .
C29 C30 H30B 109.5 . .
H30A C30 H30B 109.5 . .
C29 C30 H30C 109.5 . .
H30A C30 H30C 109.5 . .
H30B C30 H30C 109.5 . .
C1 O3 Cu1 113.18(15) . .
C9 O4 Cu1 110.57(14) . .
C10 O5 Cu2 108.21(14) . .
C9 O6 Cu2 109.59(14) . .
S1 O7 Cu1 121.08(10) . .
S2 O8 Cu2 133.18(11) . .
C2 N1 C3 128.2(2) . .
C2 N1 Cu1 116.12(16) . .
C3 N1 Cu1 115.25(15) . .
C10 N2 C4 130.1(2) . .
C10 N2 Cu1 115.78(16) . .
C4 N2 Cu1 114.11(15) . .
C18 N3 C19 105.74(16) . .
C18 N3 C26 111.51(17) . .
C19 N3 C26 111.07(17) . .
C18 N3 C27 111.46(17) . .
C19 N3 C27 111.03(17) . .
C26 N3 C27 106.14(16) . .
N1 Cu1 O3 84.50(8) . .
N1 Cu1 N2 82.58(8) . .
O3 Cu1 N2 166.23(8) . .
N1 Cu1 O4 160.56(8) . .
O3 Cu1 O4 108.58(7) . .
N2 Cu1 O4 82.83(7) . .
N1 Cu1 O7 97.05(8) . .
O3 Cu1 O7 91.20(7) . .
N2 Cu1 O7 95.10(7) . .
O4 Cu1 O7 96.98(7) . .
O6 Cu2 O6 180 . 2_775
O6 Cu2 O5 94.88(6) . 2_775
O6 Cu2 O5 85.12(6) 2_775 2_775
O6 Cu2 O5 85.12(6) . .
O6 Cu2 O5 94.88(6) 2_775 .
O5 Cu2 O5 180 2_775 .
O6 Cu2 O8 97.66(7) . .
O6 Cu2 O8 82.34(7) 2_775 .
O5 Cu2 O8 88.20(6) 2_775 .
O5 Cu2 O8 91.80(6) . .
O6 Cu2 O8 82.34(7) . 2_775
O6 Cu2 O8 97.66(7) 2_775 2_775
O5 Cu2 O8 91.80(6) 2_775 2_775
O5 Cu2 O8 88.20(6) . 2_775
O8 Cu2 O8 180 . 2_775
O7 S1 C12 107.19(14) . .
O7 S1 C11 105.02(12) . .
C12 S1 C11 96.97(15) . .
O8 S2 C13 106.10(12) . .
O8 S2 C14 105.17(12) . .
C13 S2 C14 98.11(14) . .

loop_
_geom_bond_atom_site_label_1
_geom_bond_atom_site_label_2
_geom_bond_distance
_geom_bond_site_symmetry_2
C1 O2 1.209(3) .
C1 O3 1.299(3) .
C1 C2 1.565(3) .
C2 O1 1.236(3) .
C2 N1 1.332(3) .
C3 N1 1.388(3) .
C3 C8 1.393(3) .
C3 C4 1.418(3) .
C4 N2 1.400(3) .
C4 C5 1.400(3) .
C5 C6 1.389(3) .
C5 H5 0.95 .
C6 C7 1.394(3) .
C6 Cl1 1.738(2) .
C7 C8 1.387(3) .
C7 Cl2 1.733(2) .
C8 H8 0.95 .
C9 O6 1.249(3) .
C9 O4 1.262(3) .
C9 C10 1.545(3) .
C10 O5 1.265(3) .
C10 N2 1.300(3) .
C11 S1 1.787(3) .
C11 H11A 0.98 .
C11 H11B 0.98 .
C11 H11C 0.98 .
C12 S1 1.787(3) .
C12 H12A 0.98 .
C12 H12B 0.98 .
C12 H12C 0.98 .
C13 S2 1.787(3) .
C13 H13A 0.98 .
C13 H13B 0.98 .
C13 H13C 0.98 .
C14 S2 1.793(3) .
C14 H14A 0.98 .
C14 H14B 0.98 .
C14 H14C 0.98 .
C15 C16 1.528(4) .
C15 H15A 0.98 .
C15 H15B 0.98 .
C15 H15C 0.98 .
C16 C17 1.532(3) .
C16 H16A 0.99 .
C16 H16B 0.99 .
C17 C18 1.519(3) .
C17 H17A 0.99 .
C17 H17B 0.99 .
C18 N3 1.514(3) .
C18 H18A 0.99 .
C18 H18B 0.99 .
C19 C20 1.517(3) .
C19 N3 1.518(3) .
C19 H19A 0.99 .
C19 H19B 0.99 .
C20 C21 1.520(3) .
C20 H20A 0.99 .
C20 H20B 0.99 .
C21 C22 1.516(4) .
C21 H21A 0.99 .
C21 H21B 0.99 .
C22 H22A 0.98 .
C22 H22B 0.98 .
C22 H22C 0.98 .
C23 C24 1.528(4) .
C23 H23A 0.98 .
C23 H23B 0.98 .
C23 H23C 0.98 .
C24 C25 1.526(3) .
C24 H24A 0.99 .
C24 H24B 0.99 .
C25 C26 1.521(3) .
C25 H25A 0.99 .
C25 H25B 0.99 .
C26 N3 1.523(3) .
C26 H26A 0.99 .
C26 H26B 0.99 .
C27 C28 1.516(3) .
C27 N3 1.525(3) .
C27 H27A 0.99 .
C27 H27B 0.99 .
C28 C29 1.529(3) .
C28 H28A 0.99 .
C28 H28B 0.99 .
C29 C30 1.523(4) .
C29 H29A 0.99 .
C29 H29B 0.99 .
C30 H30A 0.98 .
C30 H30B 0.98 .
C30 H30C 0.98 .
O3 Cu1 1.9406(17) .
O4 Cu1 2.0339(16) .
O5 Cu2 1.9835(16) .
O6 Cu2 1.9806(16) .
O7 S1 1.5043(18) .
O7 Cu1 2.3436(18) .
O8 S2 1.5036(18) .
O8 Cu2 2.3668(17) .
N1 Cu1 1.909(2) .
N2 Cu1 1.941(2) .
Cu2 O6 1.9806(17) 2_775
Cu2 O5 1.9835(16) 2_775
Cu2 O8 2.3668(17) 2_775
